data_4126957
loop_
_publ_author_name
'Hofstra, Julie L.'
'Cherney, Alan H.'
'Ordner, Ciara M.'
'Reisman, Sarah E.'

_publ_section_title
;
 Synthesis of Enantioenriched Allylic Silanes via Nickel-Catalyzed
 Reductive Cross-Coupling.
;
_journal_name_full 'Journal of the American Chemical Society'
_journal_paper_doi 10.1021/jacs.7b11707
_journal_year 2017
_chemical_absolute_configuration ad
_chemical_formula_moiety 'C24 H33 B1 O2 Si'
_chemical_formula_sum 'C24 H33 B O2 Si'
_chemical_formula_weight 392.40
_chemical_name_common JLH-4-295
_chemical_name_systematic JLH-4-295
_space_group_crystal_system orthorhombic
_space_group_IT_number 19
_space_group_name_Hall 'P 2ac 2ab'
_space_group_name_H-M_alt 'P 21 21 21'
_symmetry_space_group_name_Hall 'P 2ac 2ab'
_symmetry_space_group_name_H-M 'P 21 21 21'
_atom_sites_solution_hydrogens geom
_atom_sites_solution_primary direct
_atom_sites_solution_secondary difmap
_audit_creation_date 2016-10-10
_audit_creation_method
;
Olex2 1.2
(compiled 2016.02.19 svn.r3266 for OlexSys, GUI svn.r5155)
;
_cell_angle_alpha 90
_cell_angle_beta 90
_cell_angle_gamma 90
_cell_formula_units_Z 4
_cell_length_a 6.4080(3)
_cell_length_b 12.5679(5)
_cell_length_c 30.4781(13)
_cell_measurement_reflns_used 7590
_cell_measurement_temperature 270
_cell_measurement_theta_max 20.96
_cell_measurement_theta_min 2.58
_cell_volume 2454.56(18)
_computing_cell_refinement 'SAINT v8.34A (Bruker-AXS, 2007)'
_computing_data_collection 'APEX2 v2014.11-0 (Bruker-AXS, 2014)'
_computing_data_reduction 'SAINT v8.34A (Bruker-AXS, 2007)'
_computing_structure_refinement 'SHELXL-2014/7 (Sheldrick, 2014)'
_computing_structure_solution 'SHELXS-2013/1 (She ldrick, 2013)'
_diffrn_ambient_temperature 270
_diffrn_detector 'CMOS Area Detector'
_diffrn_detector_area_resol_mean 10.24
_diffrn_detector_type 'Bruker PHOTON 100 CMOS'
_diffrn_measured_fraction_theta_full 0.999
_diffrn_measured_fraction_theta_max 0.998
_diffrn_measurement_device '\k-geometry diffractometer'
_diffrn_measurement_device_type 'Bruker D8 VENTURE Kappa Duo PHOTON 100 CMOS'
_diffrn_measurement_method '\f and \w scans'
_diffrn_radiation_monochromator 'multilayer mirrors'
_diffrn_radiation_type MoK\a
_diffrn_radiation_wavelength 0.71073
_diffrn_reflns_av_R_equivalents 0.0848
_diffrn_reflns_av_unetI/netI 0.0898
_diffrn_reflns_Laue_measured_fraction_full 0.999
_diffrn_reflns_Laue_measured_fraction_max 0.998
_diffrn_reflns_limit_h_max 8
_diffrn_reflns_limit_h_min -8
_diffrn_reflns_limit_k_max 16
_diffrn_reflns_limit_k_min -16
_diffrn_reflns_limit_l_max 39
_diffrn_reflns_limit_l_min -39
_diffrn_reflns_number 31898
_diffrn_reflns_point_group_measured_fraction_full 0.999
_diffrn_reflns_point_group_measured_fraction_max 0.998
_diffrn_reflns_theta_full 25.242
_diffrn_reflns_theta_max 27.515
_diffrn_reflns_theta_min 2.578
_diffrn_source 'I\mS HB micro-focus sealed tube'
_diffrn_source_current 1
_diffrn_source_power 0.05
_diffrn_source_type 'Incoatech I\mS HB'
_diffrn_source_voltage 50
_diffrn_standards_number 0
_exptl_absorpt_coefficient_mu 0.111
_exptl_absorpt_correction_T_max 0.7456
_exptl_absorpt_correction_T_min 0.6970
_exptl_absorpt_correction_type multi-scan
_exptl_absorpt_process_details 'SADABS-2014/5 (Sheldrick, 2014)'
_exptl_crystal_colour 'clear colourless'
_exptl_crystal_colour_lustre clear
_exptl_crystal_colour_primary colourless
_exptl_crystal_density_diffrn 1.062
_exptl_crystal_density_method 'not measured'
_exptl_crystal_description plate
_exptl_crystal_F_000 848
_exptl_crystal_size_max 0.18
_exptl_crystal_size_mid 0.13
_exptl_crystal_size_min 0.06
_refine_diff_density_max 0.141
_refine_diff_density_min -0.193
_refine_diff_density_rms 0.037
_refine_ls_abs_structure_details
;
 Flack x determined using 928 quotients [(I+)-(I-)]/[(I+)+(I-)]
 (Parsons, Flack and Wagner, Acta Cryst. B69 (2013) 249-259).
;
_refine_ls_abs_structure_Flack -0.02(6)
_refine_ls_extinction_method none
_refine_ls_goodness_of_fit_ref 1.037
_refine_ls_hydrogen_treatment constr
_refine_ls_matrix_type full
_refine_ls_number_parameters 421
_refine_ls_number_reflns 5646
_refine_ls_number_restraints 1045
_refine_ls_restrained_S_all 0.980
_refine_ls_R_factor_all 0.1483
_refine_ls_R_factor_gt 0.0626
_refine_ls_shift/su_max 0.000
_refine_ls_shift/su_mean 0.000
_refine_ls_structure_factor_coef Fsqd
_refine_ls_weighting_details 'w=1/[\s^2^(Fo^2^)+(0.0529P)^2^] where P=(Fo^2^+2Fc^2^)/3'
_refine_ls_weighting_scheme calc
_refine_ls_wR_factor_gt 0.1005
_refine_ls_wR_factor_ref 0.1207
_reflns_Friedel_coverage 0.739
_reflns_Friedel_fraction_full 1.000
_reflns_Friedel_fraction_max 0.998
_reflns_number_gt 3088
_reflns_number_total 5646
_reflns_threshold_expression 'I > 2\s(I)'
_cod_data_source_file ja7b11707_si_004.cif
_cod_data_source_block mkt
_cod_database_code 4126957
_shelx_space_group_comment
;
The symmetry employed for this shelxl refinement is uniquely defined
by the following loop, which should always be used as a source of
symmetry information in preference to the above space-group names.
They are only intended as comments.
;
_olex2_refinement_description
;
1. Fixed Uiso
 At 1.2 times of:
  All C(H) groups
 At 1.5 times of:
  All C(H,H,H) groups
2. Rigid bond restraints
 C4, B1, O1, C0AA, C1AA, C2AA, C3AA, C4AA, C5AA, O2, B1A, O1A, C4A, C5A, C6A,
 C7A, C8A, C9A, O2A, B1B, O1B, C4B, C5B, C6B, C7B, C8B, C9B, O2B
 with sigma for 1-2 distances of 0.01 and sigma for 1-3 distances of 0.01
3. Uiso/Uaniso restraints and constraints
C4 \\sim B1 \\sim O1 \\sim C0AA \\sim C1AA \\sim C2AA \\sim C3AA \\sim C4AA
\\sim C5AA \\sim O2 \\sim B1A \\sim O1A \\sim C4A \\sim C5A \\sim C6A \\sim C7A
\\sim C8A \\sim C9A \\sim O2A \\sim B1B \\sim O1B \\sim C4B \\sim C5B \\sim C6B
\\sim C7B \\sim C8B \\sim C9B \\sim O2B: within 2A with sigma of 0.04 and sigma
for terminal atoms of 0.08
4. Same fragment restrains
{C4, B1, O1, C0AA, C2AA, C1AA, C3AA, C5AA, C4AA, O2} sigma for 1-2: 0.02, 1-3:
0.04
{C4, B1, O2, C3AA, C4AA, C5AA, C0AA, C1AA, C2AA, O1} sigma for 1-2: 0.02, 1-3:
0.04
{C4, B1A, O1A, C4A, C5A, C6A, C7A, C8A, C9A, O2A} sigma for 1-2: 0.02, 1-3: 0.04
{C4, B1B, O1B, C4B, C5B, C6B, C7B, C8B, C9B, O2B} sigma for 1-2: 0.02, 1-3: 0.04
as
{C4, B1, O1, C0AA, C1AA, C2AA, C3AA, C4AA, C5AA, O2}
5. Others
 1*[Sof(B1)+Sof(O1)+Sof(C0AA)+Sof(C1AA)+Sof(H1AA)+Sof(H1AB)+Sof(H1AC)+
 Sof(C2AA)+Sof(H2AA)+Sof(H2AB)+Sof(H2AC)+Sof(C3AA)+Sof(C4AA)+Sof(H4AA)+
 Sof(H4AB)+Sof(H4AC)+Sof(C5AA)+Sof(H5AA)+Sof(H5AB)+Sof(H5AC)+Sof(O2)]+1*
 [Sof(B1A)+Sof(O1A)+Sof(C4A)+Sof(C5A)+Sof(H5AD)+Sof(H5AE)+Sof(H5AF)+Sof(C6A)+
 Sof(H6AA)+Sof(H6AB)+Sof(H6AC)+Sof(C7A)+Sof(C8A)+Sof(H8AA)+Sof(H8AB)+Sof(H8AC)+
 Sof(C9A)+Sof(H9AA)+Sof(H9AB)+Sof(H9AC)+Sof(O2A)]+1*[Sof(B1B)+Sof(O1B)+Sof(C4B)+
 Sof(C5B)+Sof(H5BA)+Sof(H5BB)+Sof(H5BC)+Sof(C6B)+Sof(H6BA)+Sof(H6BB)+Sof(H6BC)+
 Sof(C7B)+Sof(C8B)+Sof(H8BA)+Sof(H8BB)+Sof(H8BC)+Sof(C9B)+Sof(H9BA)+Sof(H9BB)+
 Sof(H9BC)+Sof(O2B)]=1 with esd of 0
 Sof(B1)=Sof(O1)=Sof(C0AA)=Sof(C1AA)=Sof(H1AA)=Sof(H1AB)=Sof(H1AC)=Sof(C2AA)=
 Sof(H2AA)=Sof(H2AB)=Sof(H2AC)=Sof(C3AA)=Sof(C4AA)=Sof(H4AA)=Sof(H4AB)=
 Sof(H4AC)=Sof(C5AA)=Sof(H5AA)=Sof(H5AB)=Sof(H5AC)=Sof(O2)=FVAR(1)
 Sof(B1A)=Sof(O1A)=Sof(C4A)=Sof(C5A)=Sof(H5AD)=Sof(H5AE)=Sof(H5AF)=Sof(C6A)=
 Sof(H6AA)=Sof(H6AB)=Sof(H6AC)=Sof(C7A)=Sof(C8A)=Sof(H8AA)=Sof(H8AB)=Sof(H8AC)=
 Sof(C9A)=Sof(H9AA)=Sof(H9AB)=Sof(H9AC)=Sof(O2A)=FVAR(2)
 Sof(B1B)=Sof(O1B)=Sof(C4B)=Sof(C5B)=Sof(H5BA)=Sof(H5BB)=Sof(H5BC)=Sof(C6B)=
 Sof(H6BA)=Sof(H6BB)=Sof(H6BC)=Sof(C7B)=Sof(C8B)=Sof(H8BA)=Sof(H8BB)=Sof(H8BC)=
 Sof(C9B)=Sof(H9BA)=Sof(H9BB)=Sof(H9BC)=Sof(O2B)=FVAR(3)
6.a Ternary CH refined with riding coordinates:
 C12(H12)
6.b Me refined with riding coordinates:
 C1AA(H1AA,H1AB,H1AC), C2AA(H2AA,H2AB,H2AC), C4AA(H4AA,H4AB,H4AC), C5AA(H5AA,
 H5AB,H5AC), C5A(H5AD,H5AE,H5AF), C6A(H6AA,H6AB,H6AC), C8A(H8AA,H8AB,H8AC),
 C9A(H9AA,H9AB,H9AC), C5B(H5BA,H5BB,H5BC), C6B(H6BA,H6BB,H6BC), C8B(H8BA,H8BB,
 H8BC), C9B(H9BA,H9BB,H9BC)
6.c Aromatic/amide H refined with riding coordinates:
 C10(H10), C8(H8), C11(H11), C14(H14), C18(H18), C9(H9), C6(H6), C5(H5),
 C15(H15), C17(H17), C16(H16)
6.d Idealised Me refined as rotating group:
 C1(H1A,H1B,H1C), C3(H3A,H3B,H3C), C2(H2A,H2B,H2C)
;
_shelx_shelxl_version_number 2014/7
_olex2_submission_special_instructions 'No special instructions were received'

loop_
_space_group_symop_operation_xyz
'x, y, z'
'-x+1/2, -y, z+1/2'
'-x, y+1/2, -z+1/2'
'x+1/2, -y+1/2, -z'

loop_
_atom_site_label
_atom_site_type_symbol
_atom_site_fract_x
_atom_site_fract_y
_atom_site_fract_z
_atom_site_U_iso_or_equiv
_atom_site_adp_type
_atom_site_occupancy
_atom_site_site_symmetry_order
_atom_site_calc_flag
_atom_site_refinement_flags_posn
_atom_site_refinement_flags_adp
_atom_site_refinement_flags_occupancy
_atom_site_disorder_assembly
_atom_site_disorder_group
Si1 Si 0.54414(17) 0.41031(8) 0.56471(3) 0.0548(3) Uani 1 1 d . . . . .
C13 C 0.5922(5) 0.6277(2) 0.54265(9) 0.0422(8) Uani 1 1 d . . . . .
C7 C 0.5697(5) 0.4161(2) 0.40500(9) 0.0426(8) Uani 1 1 d . . . . .
C10 C 0.6516(5) 0.4475(2) 0.44807(10) 0.0445(8) Uani 1 1 d . . . . .
H10 H 0.7913 0.4318 0.4532 0.053 Uiso 1 1 calc R . . . .
C12 C 0.6388(5) 0.5176(2) 0.52482(10) 0.0448(9) Uani 1 1 d . . . . .
H12 H 0.7909 0.5109 0.5227 0.054 Uiso 1 1 calc R . . . .
C8 C 0.3655(5) 0.4343(2) 0.39215(11) 0.0483(9) Uani 1 1 d . . . . .
H8 H 0.2758 0.4708 0.4108 0.058 Uiso 1 1 calc R . . . .
C11 C 0.5515(6) 0.4949(2) 0.48021(10) 0.0472(8) Uani 1 1 d . . . . .
H11 H 0.4150 0.5162 0.4748 0.057 Uiso 1 1 calc R . . . .
C14 C 0.7452(6) 0.6821(3) 0.56539(11) 0.0533(9) Uani 1 1 d . . . . .
H14 H 0.8762 0.6515 0.5689 0.064 Uiso 1 1 calc R . . . .
C18 C 0.3998(6) 0.6758(3) 0.53785(11) 0.0526(9) Uani 1 1 d . . . . .
H18 H 0.2949 0.6410 0.5224 0.063 Uiso 1 1 calc R . . . .
C9 C 0.2929(5) 0.3990(3) 0.35199(11) 0.0536(9) Uani 1 1 d . . . . .
H9 H 0.1553 0.4130 0.3442 0.064 Uiso 1 1 calc R . . . .
C6 C 0.6984(6) 0.3633(3) 0.37571(11) 0.0582(10) Uani 1 1 d . . . . .
H6 H 0.8373 0.3514 0.3831 0.070 Uiso 1 1 calc R . . . .
C5 C 0.6239(6) 0.3276(3) 0.33551(11) 0.0639(11) Uani 1 1 d . . . . .
H5 H 0.7140 0.2922 0.3166 0.077 Uiso 1 1 calc R . . . .
C15 C 0.7059(7) 0.7821(3) 0.58310(11) 0.0579(10) Uani 1 1 d . . . . .
H15 H 0.8107 0.8180 0.5982 0.069 Uiso 1 1 calc R . . . .
C17 C 0.3606(6) 0.7752(3) 0.55578(11) 0.0583(10) Uani 1 1 d . . . . .
H17 H 0.2297 0.8061 0.5524 0.070 Uiso 1 1 calc R . . . .
C16 C 0.5123(7) 0.8281(3) 0.57833(11) 0.0615(11) Uani 1 1 d . . . . .
H16 H 0.4852 0.8947 0.5904 0.074 Uiso 1 1 calc R . . . .
C1 C 0.6364(6) 0.2803(3) 0.54315(13) 0.0740(12) Uani 1 1 d . . . . .
H1A H 0.5775 0.2684 0.5146 0.111 Uiso 1 1 calc GR . . . .
H1B H 0.5935 0.2245 0.5626 0.111 Uiso 1 1 calc GR . . . .
H1C H 0.7858 0.2810 0.5411 0.111 Uiso 1 1 calc GR . . . .
C3 C 0.6568(8) 0.4346(4) 0.61981(12) 0.0940(15) Uani 1 1 d . . . . .
H3A H 0.8050 0.4237 0.6188 0.141 Uiso 1 1 calc GR . . . .
H3B H 0.5958 0.3862 0.6405 0.141 Uiso 1 1 calc GR . . . .
H3C H 0.6280 0.5064 0.6286 0.141 Uiso 1 1 calc GR . . . .
C2 C 0.2539(6) 0.4129(3) 0.56710(15) 0.0896(13) Uani 1 1 d . . . . .
H2A H 0.2086 0.4782 0.5804 0.134 Uiso 1 1 calc GR . . . .
H2B H 0.2050 0.3538 0.5842 0.134 Uiso 1 1 calc GR . . . .
H2C H 0.1983 0.4081 0.5379 0.134 Uiso 1 1 calc GR . . . .
C4 C 0.4191(6) 0.3435(3) 0.32298(10) 0.0492(9) Uani 1 1 d D U . . .
B1 B 0.332(4) 0.285(5) 0.2815(13) 0.060(7) Uani 0.335(4) 1 d D U P A 1
O1 O 0.454(3) 0.233(2) 0.2523(8) 0.067(5) Uani 0.335(4) 1 d D U P A 1
C0AA C 0.316(2) 0.1650(11) 0.2265(5) 0.073(4) Uani 0.335(4) 1 d D U P A 1
C1AA C 0.406(6) 0.171(3) 0.1794(6) 0.114(10) Uani 0.335(4) 1 d D U P A 1
H1AA H 0.3239 0.1283 0.1601 0.171 Uiso 0.335(4) 1 calc R . P A 1
H1AB H 0.4035 0.2440 0.1695 0.171 Uiso 0.335(4) 1 calc R . P A 1
H1AC H 0.5478 0.1462 0.1794 0.171 Uiso 0.335(4) 1 calc R . P A 1
C2AA C 0.337(3) 0.0535(9) 0.2461(5) 0.102(5) Uani 0.335(4) 1 d D U P A 1
H2AA H 0.2484 0.0052 0.2302 0.153 Uiso 0.335(4) 1 calc R . P A 1
H2AB H 0.4789 0.0303 0.2440 0.153 Uiso 0.335(4) 1 calc R . P A 1
H2AC H 0.2950 0.0551 0.2764 0.153 Uiso 0.335(4) 1 calc R . P A 1
C3AA C 0.105(3) 0.2160(16) 0.2333(6) 0.089(5) Uani 0.335(4) 1 d D U P A 1
C4AA C 0.063(4) 0.3116(17) 0.2032(7) 0.132(8) Uani 0.335(4) 1 d D U P A 1
H4AA H 0.0467 0.2873 0.1735 0.198 Uiso 0.335(4) 1 calc R . P A 1
H4AB H -0.0630 0.3468 0.2124 0.198 Uiso 0.335(4) 1 calc R . P A 1
H4AC H 0.1776 0.3604 0.2048 0.198 Uiso 0.335(4) 1 calc R . P A 1
C5AA C -0.084(3) 0.141(2) 0.2315(9) 0.139(9) Uani 0.335(4) 1 d D U P A 1
H5AA H -0.0945 0.1108 0.2026 0.209 Uiso 0.335(4) 1 calc R . P A 1
H5AB H -0.0663 0.0850 0.2526 0.209 Uiso 0.335(4) 1 calc R . P A 1
H5AC H -0.2086 0.1801 0.2380 0.209 Uiso 0.335(4) 1 calc R . P A 1
O2 O 0.126(3) 0.2636(10) 0.2771(5) 0.068(4) Uani 0.335(4) 1 d D U P A 1
B1A B 0.326(3) 0.302(5) 0.2788(10) 0.065(6) Uani 0.473(4) 1 d D U P A 2
O1A O 0.444(2) 0.2678(11) 0.2455(4) 0.080(4) Uani 0.473(4) 1 d D U P A 2
C4A C 0.3105(15) 0.2476(9) 0.2079(3) 0.078(3) Uani 0.473(4) 1 d D U P A 2
C5A C 0.356(2) 0.3387(11) 0.1764(4) 0.118(5) Uani 0.473(4) 1 d D U P A 2
H5AD H 0.2724 0.3306 0.1504 0.176 Uiso 0.473(4) 1 calc R . P A 2
H5AE H 0.3228 0.4051 0.1903 0.176 Uiso 0.473(4) 1 calc R . P A 2
H5AF H 0.5009 0.3379 0.1685 0.176 Uiso 0.473(4) 1 calc R . P A 2
C6A C 0.360(4) 0.1428(18) 0.1844(8) 0.116(7) Uani 0.473(4) 1 d D U P A 2
H6AA H 0.2676 0.1338 0.1600 0.174 Uiso 0.473(4) 1 calc R . P A 2
H6AB H 0.5019 0.1442 0.1741 0.174 Uiso 0.473(4) 1 calc R . P A 2
H6AC H 0.3429 0.0846 0.2045 0.174 Uiso 0.473(4) 1 calc R . P A 2
C7A C 0.0921(18) 0.2508(12) 0.2276(4) 0.076(3) Uani 0.473(4) 1 d D U P A 2
C8A C -0.069(2) 0.3132(16) 0.2005(7) 0.116(6) Uani 0.473(4) 1 d D U P A 2
H8AA H -0.0951 0.2766 0.1733 0.174 Uiso 0.473(4) 1 calc R . P A 2
H8AB H -0.1973 0.3188 0.2167 0.174 Uiso 0.473(4) 1 calc R . P A 2
H8AC H -0.0168 0.3832 0.1944 0.174 Uiso 0.473(4) 1 calc R . P A 2
C9A C 0.005(3) 0.1428(11) 0.2421(5) 0.101(5) Uani 0.473(4) 1 d D U P A 2
H9AA H -0.0185 0.0989 0.2167 0.151 Uiso 0.473(4) 1 calc R . P A 2
H9AB H 0.1026 0.1085 0.2613 0.151 Uiso 0.473(4) 1 calc R . P A 2
H9AC H -0.1249 0.1533 0.2573 0.151 Uiso 0.473(4) 1 calc R . P A 2
O2A O 0.122(2) 0.3118(10) 0.2682(4) 0.072(4) Uani 0.473(4) 1 d D U P A 2
B1B B 0.338(10) 0.304(6) 0.2777(16) 0.062(8) Uani 0.192(4) 1 d D U P A 3
O1B O 0.427(5) 0.225(3) 0.2544(12) 0.064(6) Uani 0.192(4) 1 d D U P A 3
C4B C 0.275(4) 0.1944(18) 0.2209(8) 0.083(6) Uani 0.192(4) 1 d D U P A 3
C5B C 0.399(9) 0.157(4) 0.1806(14) 0.099(14) Uani 0.192(4) 1 d D U P A 3
H5BA H 0.3045 0.1361 0.1578 0.149 Uiso 0.192(4) 1 calc R . P A 3
H5BB H 0.4861 0.2140 0.1703 0.149 Uiso 0.192(4) 1 calc R . P A 3
H5BC H 0.4852 0.0974 0.1886 0.149 Uiso 0.192(4) 1 calc R . P A 3
C6B C 0.151(5) 0.102(2) 0.2414(10) 0.119(10) Uani 0.192(4) 1 d D U P A 3
H6BA H 0.0473 0.0781 0.2210 0.178 Uiso 0.192(4) 1 calc R . P A 3
H6BB H 0.2444 0.0449 0.2482 0.178 Uiso 0.192(4) 1 calc R . P A 3
H6BC H 0.0844 0.1264 0.2678 0.178 Uiso 0.192(4) 1 calc R . P A 3
C7B C 0.155(4) 0.298(2) 0.2157(7) 0.086(6) Uani 0.192(4) 1 d D U P A 3
C8B C 0.250(5) 0.381(2) 0.1849(9) 0.115(10) Uani 0.192(4) 1 d D U P A 3
H8BA H 0.2492 0.3549 0.1553 0.172 Uiso 0.192(4) 1 calc R . P A 3
H8BB H 0.1692 0.4456 0.1864 0.172 Uiso 0.192(4) 1 calc R . P A 3
H8BC H 0.3910 0.3961 0.1936 0.172 Uiso 0.192(4) 1 calc R . P A 3
C9B C -0.077(4) 0.278(4) 0.2061(13) 0.117(12) Uani 0.192(4) 1 d D U P A 3
H9BA H -0.0914 0.2452 0.1778 0.176 Uiso 0.192(4) 1 calc R . P A 3
H9BB H -0.1340 0.2316 0.2281 0.176 Uiso 0.192(4) 1 calc R . P A 3
H9BC H -0.1507 0.3443 0.2064 0.176 Uiso 0.192(4) 1 calc R . P A 3
O2B O 0.166(4) 0.347(2) 0.2594(7) 0.076(7) Uani 0.192(4) 1 d D U P A 3

loop_
_atom_site_aniso_label
_atom_site_aniso_U_11
_atom_site_aniso_U_22
_atom_site_aniso_U_33
_atom_site_aniso_U_23
_atom_site_aniso_U_13
_atom_site_aniso_U_12
Si1 0.0613(7) 0.0504(6) 0.0527(6) 0.0033(5) 0.0042(5) 0.0046(5)
C13 0.053(2) 0.0439(18) 0.0298(16) 0.0027(15) 0.0000(17) -0.0004(18)
C7 0.052(2) 0.0355(17) 0.0402(19) -0.0009(15) 0.0005(17) -0.0020(18)
C10 0.047(2) 0.0454(18) 0.041(2) -0.0032(16) 0.0024(16) -0.0013(16)
C12 0.049(2) 0.0445(18) 0.0410(19) -0.0058(15) -0.0053(16) 0.0047(17)
C8 0.053(2) 0.047(2) 0.045(2) -0.0094(16) 0.0059(18) 0.0057(18)
C11 0.052(2) 0.0458(17) 0.043(2) -0.0034(16) -0.0033(18) 0.0007(18)
C14 0.056(2) 0.055(2) 0.049(2) -0.0028(19) -0.008(2) -0.0028(19)
C18 0.057(3) 0.051(2) 0.050(2) -0.0025(17) -0.0060(19) 0.0012(19)
C9 0.050(2) 0.060(2) 0.051(2) -0.0062(19) -0.0050(18) 0.004(2)
C6 0.049(2) 0.079(3) 0.047(2) -0.009(2) 0.0020(19) 0.012(2)
C5 0.065(3) 0.083(3) 0.044(2) -0.018(2) 0.010(2) 0.013(2)
C15 0.074(3) 0.052(2) 0.048(2) -0.0082(18) -0.0114(19) -0.014(2)
C17 0.067(3) 0.049(2) 0.059(2) -0.0011(19) -0.002(2) 0.007(2)
C16 0.093(3) 0.0393(19) 0.052(2) -0.0009(17) 0.005(2) -0.002(2)
C1 0.085(3) 0.051(2) 0.085(3) 0.009(2) 0.006(2) 0.009(2)
C3 0.133(4) 0.097(3) 0.052(2) 0.012(2) -0.001(2) -0.002(3)
C2 0.070(3) 0.079(3) 0.120(4) 0.017(3) 0.024(3) 0.007(2)
C4 0.051(2) 0.056(2) 0.0411(19) -0.0054(16) 0.0021(17) -0.0007(19)
B1 0.060(9) 0.077(15) 0.043(10) -0.015(10) 0.008(8) 0.000(10)
O1 0.074(8) 0.085(10) 0.042(9) -0.034(8) -0.004(7) 0.009(8)
C0AA 0.063(7) 0.106(9) 0.049(7) -0.030(7) -0.001(7) -0.002(7)
C1AA 0.12(2) 0.19(2) 0.038(9) -0.046(10) -0.013(10) -0.004(19)
C2AA 0.134(14) 0.082(8) 0.090(10) -0.042(7) 0.008(10) 0.005(9)
C3AA 0.078(8) 0.111(12) 0.077(10) -0.050(9) -0.021(8) 0.008(8)
C4AA 0.16(2) 0.162(15) 0.071(11) -0.045(10) -0.041(17) 0.066(15)
C5AA 0.045(10) 0.193(18) 0.18(2) -0.095(14) -0.034(11) 0.002(11)
O2 0.060(6) 0.084(9) 0.061(7) -0.033(6) -0.002(5) 0.008(7)
B1A 0.059(9) 0.092(15) 0.043(8) -0.011(9) 0.002(7) 0.001(10)
O1A 0.059(5) 0.130(10) 0.051(5) -0.016(6) -0.005(4) 0.014(6)
C4A 0.063(6) 0.123(8) 0.050(6) -0.026(5) -0.005(4) 0.016(6)
C5A 0.104(11) 0.184(12) 0.065(8) 0.017(8) 0.000(7) -0.017(10)
C6A 0.080(11) 0.157(12) 0.112(14) -0.063(11) 0.013(9) 0.029(12)
C7A 0.058(6) 0.123(10) 0.046(7) -0.032(6) -0.009(5) 0.006(6)
C8A 0.073(9) 0.181(14) 0.093(11) -0.003(9) -0.031(9) 0.020(9)
C9A 0.089(14) 0.120(9) 0.093(9) -0.041(7) -0.010(10) -0.010(9)
O2A 0.060(5) 0.107(11) 0.048(6) -0.027(7) 0.001(4) 0.009(7)
B1B 0.056(15) 0.083(17) 0.048(13) -0.017(12) -0.004(12) 0.009(13)
O1B 0.062(11) 0.082(13) 0.048(12) -0.020(10) 0.005(9) 0.009(9)
C4B 0.089(14) 0.100(12) 0.060(13) -0.034(10) 0.001(10) -0.003(10)
C5B 0.11(3) 0.10(2) 0.08(2) -0.06(2) 0.01(2) -0.02(2)
C6B 0.10(2) 0.130(18) 0.13(2) -0.011(19) -0.001(19) -0.042(17)
C7B 0.087(13) 0.123(13) 0.048(11) -0.022(10) -0.020(11) 0.015(11)
C8B 0.13(3) 0.16(2) 0.055(14) 0.017(16) -0.006(16) 0.033(19)
C9B 0.090(15) 0.21(3) 0.051(19) -0.08(2) -0.013(15) 0.020(16)
O2B 0.069(13) 0.109(14) 0.050(9) -0.024(9) -0.010(8) 0.029(10)

loop_
_atom_type_symbol
_atom_type_description
_atom_type_scat_dispersion_real
_atom_type_scat_dispersion_imag
_atom_type_scat_source
C C 0.0033 0.0016 'International Tables Vol C Tables 4.2.6.8 and 6.1.1.4'
H H 0.0000 0.0000 'International Tables Vol C Tables 4.2.6.8 and 6.1.1.4'
B B 0.0013 0.0007 'International Tables Vol C Tables 4.2.6.8 and 6.1.1.4'
O O 0.0106 0.0060 'International Tables Vol C Tables 4.2.6.8 and 6.1.1.4'
Si Si 0.0817 0.0704 'International Tables Vol C Tables 4.2.6.8 and 6.1.1.4'

loop_
_geom_angle_atom_site_label_1
_geom_angle_atom_site_label_2
_geom_angle_atom_site_label_3
_geom_angle
C1 Si1 C12 107.08(15)
C1 Si1 C2 110.31(19)
C3 Si1 C12 109.65(17)
C3 Si1 C1 110.0(2)
C3 Si1 C2 110.5(2)
C2 Si1 C12 109.22(18)
C14 C13 C12 119.4(3)
C18 C13 C12 122.5(3)
C18 C13 C14 118.0(3)
C8 C7 C10 123.2(3)
C8 C7 C6 117.3(3)
C6 C7 C10 119.5(3)
C7 C10 H10 116.1
C11 C10 C7 127.9(3)
C11 C10 H10 116.1
Si1 C12 H12 107.3
C13 C12 Si1 110.6(2)
C13 C12 H12 107.3
C11 C12 Si1 108.9(2)
C11 C12 C13 115.2(3)
C11 C12 H12 107.3
C7 C8 H8 119.5
C9 C8 C7 121.0(3)
C9 C8 H8 119.5
C10 C11 C12 125.5(3)
C10 C11 H11 117.3
C12 C11 H11 117.3
C13 C14 H14 119.5
C13 C14 C15 120.9(3)
C15 C14 H14 119.5
C13 C18 H18 119.5
C13 C18 C17 121.0(3)
C17 C18 H18 119.5
C8 C9 H9 119.0
C8 C9 C4 122.0(3)
C4 C9 H9 119.0
C7 C6 H6 119.4
C7 C6 C5 121.2(3)
C5 C6 H6 119.4
C6 C5 H5 119.2
C4 C5 C6 121.6(3)
C4 C5 H5 119.2
C14 C15 H15 120.0
C16 C15 C14 120.1(3)
C16 C15 H15 120.0
C18 C17 H17 119.7
C16 C17 C18 120.6(4)
C16 C17 H17 119.7
C15 C16 H16 120.3
C17 C16 C15 119.4(3)
C17 C16 H16 120.3
Si1 C1 H1A 109.5
Si1 C1 H1B 109.5
Si1 C1 H1C 109.5
H1A C1 H1B 109.5
H1A C1 H1C 109.5
H1B C1 H1C 109.5
Si1 C3 H3A 109.5
Si1 C3 H3B 109.5
Si1 C3 H3C 109.5
H3A C3 H3B 109.5
H3A C3 H3C 109.5
H3B C3 H3C 109.5
Si1 C2 H2A 109.5
Si1 C2 H2B 109.5
Si1 C2 H2C 109.5
H2A C2 H2B 109.5
H2A C2 H2C 109.5
H2B C2 H2C 109.5
C9 C4 B1 123.0(10)
C9 C4 B1A 119.5(8)
C9 C4 B1B 122.1(17)
C5 C4 C9 116.8(3)
C5 C4 B1 119.6(12)
C5 C4 B1A 123.7(8)
C5 C4 B1B 121.1(17)
O1 B1 C4 123.6(16)
O1 B1 O2 113.7(17)
O2 B1 C4 121.3(16)
B1 O1 C0AA 106.7(15)
O1 C0AA C1AA 104.0(16)
O1 C0AA C2AA 106.1(14)
O1 C0AA C3AA 102.6(12)
C2AA C0AA C1AA 112.3(16)
C3AA C0AA C1AA 116.1(17)
C3AA C0AA C2AA 114.2(12)
C0AA C1AA H1AA 109.5
C0AA C1AA H1AB 109.5
C0AA C1AA H1AC 109.5
H1AA C1AA H1AB 109.5
H1AA C1AA H1AC 109.5
H1AB C1AA H1AC 109.5
C0AA C2AA H2AA 109.5
C0AA C2AA H2AB 109.5
C0AA C2AA H2AC 109.5
H2AA C2AA H2AB 109.5
H2AA C2AA H2AC 109.5
H2AB C2AA H2AC 109.5
C0AA C3AA C4AA 114.0(16)
C0AA C3AA C5AA 116.0(15)
C5AA C3AA C4AA 108.6(16)
O2 C3AA C0AA 102.5(12)
O2 C3AA C4AA 103.9(14)
O2 C3AA C5AA 110.9(16)
C3AA C4AA H4AA 109.5
C3AA C4AA H4AB 109.5
C3AA C4AA H4AC 109.5
H4AA C4AA H4AB 109.5
H4AA C4AA H4AC 109.5
H4AB C4AA H4AC 109.5
C3AA C5AA H5AA 109.5
C3AA C5AA H5AB 109.5
C3AA C5AA H5AC 109.5
H5AA C5AA H5AB 109.5
H5AA C5AA H5AC 109.5
H5AB C5AA H5AC 109.5
B1 O2 C3AA 105.0(13)
O1A B1A C4 122.9(14)
O1A B1A O2A 113.2(13)
O2A B1A C4 123.3(13)
B1A O1A C4A 108.7(11)
O1A C4A C5A 104.7(10)
O1A C4A C6A 113.3(13)
O1A C4A C7A 103.0(9)
C5A C4A C6A 108.2(12)
C5A C4A C7A 113.8(10)
C7A C4A C6A 113.5(12)
C4A C5A H5AD 109.5
C4A C5A H5AE 109.5
C4A C5A H5AF 109.5
H5AD C5A H5AE 109.5
H5AD C5A H5AF 109.5
H5AE C5A H5AF 109.5
C4A C6A H6AA 109.5
C4A C6A H6AB 109.5
C4A C6A H6AC 109.5
H6AA C6A H6AB 109.5
H6AA C6A H6AC 109.5
H6AB C6A H6AC 109.5
C4A C7A C8A 114.8(12)
C4A C7A C9A 115.2(12)
C9A C7A C8A 111.1(12)
O2A C7A C4A 103.1(9)
O2A C7A C8A 106.0(11)
O2A C7A C9A 105.5(10)
C7A C8A H8AA 109.5
C7A C8A H8AB 109.5
C7A C8A H8AC 109.5
H8AA C8A H8AB 109.5
H8AA C8A H8AC 109.5
H8AB C8A H8AC 109.5
C7A C9A H9AA 109.5
C7A C9A H9AB 109.5
C7A C9A H9AC 109.5
H9AA C9A H9AB 109.5
H9AA C9A H9AC 109.5
H9AB C9A H9AC 109.5
B1A O2A C7A 106.4(10)
O1B B1B C4 124(2)
O1B B1B O2B 115.3(18)
O2B B1B C4 120.5(19)
B1B O1B C4B 106.1(18)
O1B C4B C5B 107(2)
O1B C4B C6B 105(2)
O1B C4B C7B 100.8(16)
C6B C4B C5B 111(2)
C7B C4B C5B 116(2)
C7B C4B C6B 115(2)
C4B C5B H5BA 109.5
C4B C5B H5BB 109.5
C4B C5B H5BC 109.5
H5BA C5B H5BB 109.5
H5BA C5B H5BC 109.5
H5BB C5B H5BC 109.5
C4B C6B H6BA 109.5
C4B C6B H6BB 109.5
C4B C6B H6BC 109.5
H6BA C6B H6BB 109.5
H6BA C6B H6BC 109.5
H6BB C6B H6BC 109.5
C4B C7B C8B 116.8(19)
C4B C7B C9B 112(2)
C9B C7B C8B 112(2)
O2B C7B C4B 104.2(15)
O2B C7B C8B 104.1(18)
O2B C7B C9B 106.5(19)
C7B C8B H8BA 109.5
C7B C8B H8BB 109.5
C7B C8B H8BC 109.5
H8BA C8B H8BB 109.5
H8BA C8B H8BC 109.5
H8BB C8B H8BC 109.5
C7B C9B H9BA 109.5
C7B C9B H9BB 109.5
C7B C9B H9BC 109.5
H9BA C9B H9BB 109.5
H9BA C9B H9BC 109.5
H9BB C9B H9BC 109.5
B1B O2B C7B 103.7(16)

loop_
_geom_bond_atom_site_label_1
_geom_bond_atom_site_label_2
_geom_bond_distance
Si1 C12 1.914(3)
Si1 C1 1.857(4)
Si1 C3 1.853(4)
Si1 C2 1.862(4)
C13 C12 1.517(4)
C13 C14 1.382(4)
C13 C18 1.381(4)
C7 C10 1.468(4)
C7 C8 1.385(4)
C7 C6 1.385(4)
C10 H10 0.9300
C10 C11 1.314(4)
C12 H12 0.9800
C12 C11 1.498(4)
C8 H8 0.9300
C8 C9 1.382(4)
C11 H11 0.9300
C14 H14 0.9300
C14 C15 1.391(5)
C18 H18 0.9300
C18 C17 1.387(4)
C9 H9 0.9300
C9 C4 1.387(4)
C6 H6 0.9300
C6 C5 1.389(5)
C5 H5 0.9300
C5 C4 1.381(5)
C15 H15 0.9300
C15 C16 1.376(5)
C17 H17 0.9300
C17 C16 1.364(5)
C16 H16 0.9300
C1 H1A 0.9600
C1 H1B 0.9600
C1 H1C 0.9600
C3 H3A 0.9600
C3 H3B 0.9600
C3 H3C 0.9600
C2 H2A 0.9600
C2 H2B 0.9600
C2 H2C 0.9600
C4 B1 1.564(15)
C4 B1A 1.561(12)
C4 B1B 1.556(18)
B1 O1 1.352(18)
B1 O2 1.358(18)
O1 C0AA 1.462(15)
C0AA C1AA 1.549(17)
C0AA C2AA 1.528(14)
C0AA C3AA 1.514(17)
C1AA H1AA 0.9600
C1AA H1AB 0.9600
C1AA H1AC 0.9600
C2AA H2AA 0.9600
C2AA H2AB 0.9600
C2AA H2AC 0.9600
C3AA C4AA 1.536(17)
C3AA C5AA 1.534(16)
C3AA O2 1.468(16)
C4AA H4AA 0.9600
C4AA H4AB 0.9600
C4AA H4AC 0.9600
C5AA H5AA 0.9600
C5AA H5AB 0.9600
C5AA H5AC 0.9600
B1A O1A 1.340(17)
B1A O2A 1.348(16)
O1A C4A 1.454(12)
C4A C5A 1.523(13)
C4A C6A 1.532(16)
C4A C7A 1.524(13)
C5A H5AD 0.9600
C5A H5AE 0.9600
C5A H5AF 0.9600
C6A H6AA 0.9600
C6A H6AB 0.9600
C6A H6AC 0.9600
C7A C8A 1.540(14)
C7A C9A 1.534(14)
C7A O2A 1.469(12)
C8A H8AA 0.9600
C8A H8AB 0.9600
C8A H8AC 0.9600
C9A H9AA 0.9600
C9A H9AB 0.9600
C9A H9AC 0.9600
B1B O1B 1.348(18)
B1B O2B 1.353(18)
O1B C4B 1.463(19)
C4B C5B 1.538(19)
C4B C6B 1.536(18)
C4B C7B 1.52(2)
C5B H5BA 0.9600
C5B H5BB 0.9600
C5B H5BC 0.9600
C6B H6BA 0.9600
C6B H6BB 0.9600
C6B H6BC 0.9600
C7B C8B 1.538(18)
C7B C9B 1.536(18)
C7B O2B 1.474(18)
C8B H8BA 0.9600
C8B H8BB 0.9600
C8B H8BC 0.9600
C9B H9BA 0.9600
C9B H9BB 0.9600
C9B H9BC 0.9600

loop_
_geom_torsion_atom_site_label_1
_geom_torsion_atom_site_label_2
_geom_torsion_atom_site_label_3
_geom_torsion_atom_site_label_4
_geom_torsion
Si1 C12 C11 C10 -99.0(3)
C13 C12 C11 C10 136.1(3)
C13 C14 C15 C16 0.4(5)
C13 C18 C17 C16 0.5(5)
C7 C10 C11 C12 175.0(3)
C7 C8 C9 C4 0.6(5)
C7 C6 C5 C4 0.2(6)
C10 C7 C8 C9 -177.0(3)
C10 C7 C6 C5 176.7(3)
C12 C13 C14 C15 -178.4(3)
C12 C13 C18 C17 178.0(3)
C8 C7 C10 C11 0.4(5)
C8 C7 C6 C5 -1.6(5)
C8 C9 C4 C5 -1.9(5)
C8 C9 C4 B1 169(3)
C8 C9 C4 B1A 178(3)
C8 C9 C4 B1B -180(4)
C14 C13 C12 Si1 95.8(3)
C14 C13 C12 C11 -140.2(3)
C14 C13 C18 C17 -0.8(5)
C14 C15 C16 C17 -0.6(5)
C18 C13 C12 Si1 -82.9(3)
C18 C13 C12 C11 41.1(4)
C18 C13 C14 C15 0.3(5)
C18 C17 C16 C15 0.2(5)
C9 C4 B1 O1 178(4)
C9 C4 B1 O2 -16(7)
C9 C4 B1A O1A 166(3)
C9 C4 B1A O2A -4(6)
C9 C4 B1B O1B -159(6)
C9 C4 B1B O2B 20(9)
C6 C7 C10 C11 -177.9(3)
C6 C7 C8 C9 1.2(5)
C6 C5 C4 C9 1.5(5)
C6 C5 C4 B1 -169(3)
C6 C5 C4 B1A -178(3)
C6 C5 C4 B1B 180(4)
C5 C4 B1 O1 -12(7)
C5 C4 B1 O2 154(4)
C5 C4 B1A O1A -14(6)
C5 C4 B1A O2A 175(3)
C5 C4 B1B O1B 23(10)
C5 C4 B1B O2B -158(5)
C4 B1 O1 C0AA 164(5)
C4 B1 O2 C3AA 176(4)
C4 B1A O1A C4A -173(4)
C4 B1A O2A C7A -172(4)
C4 B1B O1B C4B 165(6)
C4 B1B O2B C7B 174(6)
B1 O1 C0AA C1AA 142(4)
B1 O1 C0AA C2AA -100(4)
B1 O1 C0AA C3AA 20(4)
O1 B1 O2 C3AA -17(6)
O1 C0AA C3AA C4AA 82.3(19)
O1 C0AA C3AA C5AA -150(2)
O1 C0AA C3AA O2 -29.4(18)
C0AA C3AA O2 B1 28(3)
C1AA C0AA C3AA C4AA -30(2)
C1AA C0AA C3AA C5AA 97(2)
C1AA C0AA C3AA O2 -142.0(18)
C2AA C0AA C3AA C4AA -163.4(14)
C2AA C0AA C3AA C5AA -36(2)
C2AA C0AA C3AA O2 84.9(14)
C4AA C3AA O2 B1 -91(4)
C5AA C3AA O2 B1 153(3)
O2 B1 O1 C0AA -3(6)
B1A O1A C4A C5A 107(3)
B1A O1A C4A C6A -136(3)
B1A O1A C4A C7A -13(3)
O1A B1A O2A C7A 17(5)
O1A C4A C7A C8A 136.0(13)
O1A C4A C7A C9A -93.1(13)
O1A C4A C7A O2A 21.2(13)
C4A C7A O2A B1A -23(3)
C5A C4A C7A C8A 23.3(15)
C5A C4A C7A C9A 154.2(11)
C5A C4A C7A O2A -91.5(11)
C6A C4A C7A C8A -101.1(18)
C6A C4A C7A C9A 29.8(17)
C6A C4A C7A O2A 144.1(15)
C8A C7A O2A B1A -144(3)
C9A C7A O2A B1A 98(3)
O2A B1A O1A C4A -2(5)
B1B O1B C4B C5B 149(5)
B1B O1B C4B C6B -93(5)
B1B O1B C4B C7B 27(5)
O1B B1B O2B C7B -7(8)
O1B C4B C7B C8B 83(3)
O1B C4B C7B C9B -146(3)
O1B C4B C7B O2B -31(2)
C4B C7B O2B B1B 24(5)
C5B C4B C7B C8B -32(3)
C5B C4B C7B C9B 99(3)
C5B C4B C7B O2B -146(3)
C6B C4B C7B C8B -164(2)
C6B C4B C7B C9B -33(3)
C6B C4B C7B O2B 82(2)
C8B C7B O2B B1B -99(5)
C9B C7B O2B B1B 142(5)
O2B B1B O1B C4B -14(8)
